data_7111741
loop_
_publ_author_name
'Yu, Feng'
'Sun, Xiaomin'
'Jin, Zhichao'
'Wen, Shigang'
'Liang, Xinmiao'
'Ye, Jinxing'

_publ_section_title
;
 Enantioselective Michael addition of ketones to maleimides catalyzed by
 bifunctional monosulfonyl DPEN salt
;
_journal_issue 25
_journal_name_full 'Chemical Communications'
_journal_page_first 4589
_journal_page_last 4591
_journal_paper_doi 10.1039/c0cc00774a
_journal_volume 46
_journal_year 2010
_chemical_absolute_configuration ad
_chemical_formula_sum 'C13 H12 Br N O3'
_chemical_formula_weight 310.15
_chemical_name_systematic
;
?
;
_space_group_IT_number 19
_symmetry_cell_setting orthorhombic
_symmetry_space_group_name_Hall 'P 2ac 2ab'
_symmetry_space_group_name_H-M 'P 21 21 21'
_atom_sites_solution_hydrogens geom
_atom_sites_solution_primary direct
_atom_sites_solution_secondary difmap
_audit_creation_method SHELXL-97
_cell_angle_alpha 90.00
_cell_angle_beta 90.00
_cell_angle_gamma 90.00
_cell_formula_units_Z 4
_cell_length_a 6.3371(16)
_cell_length_b 11.773(3)
_cell_length_c 17.660(5)
_cell_measurement_reflns_used 1966
_cell_measurement_temperature 293(2)
_cell_measurement_theta_max 45.103
_cell_measurement_theta_min 5.767
_cell_volume 1317.6(6)
_computing_cell_refinement 'Bruker SMART'
_computing_data_collection 'Bruker SMART'
_computing_data_reduction 'Bruker SHELXTL'
_computing_molecular_graphics 'Bruker SHELXTL'
_computing_publication_material 'Bruker SHELXTL'
_computing_structure_refinement 'SHELXL-97 (Sheldrick, 1997)'
_computing_structure_solution 'SHELXS-97 (Sheldrick, 1990)'
_diffrn_ambient_temperature 293(2)
_diffrn_measured_fraction_theta_full 0.997
_diffrn_measured_fraction_theta_max 0.997
_diffrn_measurement_device_type 'CCD area detector'
_diffrn_measurement_method 'phi and omega scans'
_diffrn_radiation_monochromator graphite
_diffrn_radiation_source 'fine-focus sealed tube'
_diffrn_radiation_type MoK\a
_diffrn_radiation_wavelength 0.71073
_diffrn_reflns_av_R_equivalents 0.0637
_diffrn_reflns_av_sigmaI/netI 0.0627
_diffrn_reflns_limit_h_max 7
_diffrn_reflns_limit_h_min -7
_diffrn_reflns_limit_k_max 10
_diffrn_reflns_limit_k_min -14
_diffrn_reflns_limit_l_max 21
_diffrn_reflns_limit_l_min -21
_diffrn_reflns_number 7214
_diffrn_reflns_theta_full 25.99
_diffrn_reflns_theta_max 25.99
_diffrn_reflns_theta_min 2.08
_exptl_absorpt_coefficient_mu 3.119
_exptl_absorpt_correction_T_max 1.00000
_exptl_absorpt_correction_T_min 0.33881
_exptl_absorpt_correction_type empirical
_exptl_absorpt_process_details sadabs
_exptl_crystal_colour colorless
_exptl_crystal_density_diffrn 1.563
_exptl_crystal_density_method 'not measured'
_exptl_crystal_description prismatic
_exptl_crystal_F_000 624
_exptl_crystal_size_max 0.358
_exptl_crystal_size_mid 0.301
_exptl_crystal_size_min 0.237
_refine_diff_density_max 0.477
_refine_diff_density_min -0.474
_refine_diff_density_rms 0.057
_refine_ls_abs_structure_details 'Flack H D (1983), Acta Cryst. A39, 876-881'
_refine_ls_abs_structure_Flack 0.048(14)
_refine_ls_extinction_coef 0.0041(14)
_refine_ls_extinction_expression Fc^*^=kFc[1+0.001xFc^2^\l^3^/sin(2\q)]^-1/4^
_refine_ls_extinction_method SHELXL
_refine_ls_goodness_of_fit_ref 0.902
_refine_ls_hydrogen_treatment constr
_refine_ls_matrix_type full
_refine_ls_number_parameters 165
_refine_ls_number_reflns 2570
_refine_ls_number_restraints 0
_refine_ls_restrained_S_all 0.902
_refine_ls_R_factor_all 0.0693
_refine_ls_R_factor_gt 0.0472
_refine_ls_shift/su_max 0.003
_refine_ls_shift/su_mean 0.000
_refine_ls_structure_factor_coef Fsqd
_refine_ls_weighting_details 'calc w=1/[\s^2^(Fo^2^)+(0.0597P)^2^+0.0000P] where P=(Fo^2^+2Fc^2^)/3'
_refine_ls_weighting_scheme calc
_refine_ls_wR_factor_gt 0.1081
_refine_ls_wR_factor_ref 0.1152
_reflns_number_gt 1730
_reflns_number_total 2570
_reflns_threshold_expression >2sigma(I)
_cod_data_source_file C0CC00774Asup1.cif
_cod_data_source_block cd201160
_cod_depositor_comments
;
The following automatic conversions were performed:

'_symmetry_cell_setting' value 'Orthorhombic' changed to
'orthorhombic' according to
/home/saulius/struct/CIF-dictionaries/cif_core.dic dictionary named
'cif_core.dic' version 2.4.2 from 2011-04-26.

Automatic conversion script
Id: cif_fix_values 1891 2012-01-12 08:04:46Z andrius 
;
_cod_original_sg_symbol_H-M P2(1)2(1)2(1)
_cod_database_code 7111741

loop_
_symmetry_equiv_pos_as_xyz
'x, y, z'
'-x+1/2, -y, z+1/2'
'-x, y+1/2, -z+1/2'
'x+1/2, -y+1/2, -z'

loop_
_atom_site_label
_atom_site_type_symbol
_atom_site_fract_x
_atom_site_fract_y
_atom_site_fract_z
_atom_site_U_iso_or_equiv
_atom_site_adp_type
_atom_site_occupancy
_atom_site_symmetry_multiplicity
_atom_site_calc_flag
_atom_site_refinement_flags
Br1 Br 1.08759(13) -0.23823(5) 1.10632(3) 0.1201(4) Uani 1 1 d .
N1 N 0.6625(5) 0.1275(3) 0.92215(17) 0.0479(8) Uani 1 1 d .
O1 O 0.8285(6) 0.2843(3) 0.96980(19) 0.0789(10) Uani 1 1 d .
O2 O 0.4623(6) 0.0082(3) 0.8507(2) 0.0913(12) Uani 1 1 d .
O3 O 0.9090(6) 0.2381(3) 0.7867(2) 0.1049(14) Uani 1 1 d .
C1 C 0.7037(7) 0.2433(4) 0.9276(2) 0.0522(10) Uani 1 1 d .
C2 C 0.5187(7) 0.1033(4) 0.8659(3) 0.0585(12) Uani 1 1 d .
C3 C 0.4488(7) 0.2112(4) 0.8301(3) 0.0666(12) Uani 1 1 d .
H3A H 0.2974 0.2207 0.8353 0.080 Uiso 1 1 calc R
H3B H 0.4846 0.2121 0.7767 0.080 Uiso 1 1 calc R
C4 C 0.5657(7) 0.3045(4) 0.8722(2) 0.0529(10) Uani 1 1 d .
H4 H 0.4610 0.3473 0.9014 0.063 Uiso 1 1 calc R
C5 C 0.6884(7) 0.3897(4) 0.8244(3) 0.0627(12) Uani 1 1 d .
H5A H 0.5940 0.4226 0.7871 0.075 Uiso 1 1 calc R
H5B H 0.7378 0.4507 0.8568 0.075 Uiso 1 1 calc R
C6 C 0.8742(9) 0.3384(6) 0.7842(3) 0.0781(15) Uani 1 1 d .
C7 C 1.0105(11) 0.4206(6) 0.7424(4) 0.125(3) Uani 1 1 d .
H7A H 1.1050 0.4570 0.7773 0.188 Uiso 1 1 calc R
H7B H 0.9236 0.4768 0.7184 0.188 Uiso 1 1 calc R
H7C H 1.0907 0.3808 0.7047 0.188 Uiso 1 1 calc R
C8 C 0.7654(7) 0.0436(3) 0.9666(2) 0.0443(10) Uani 1 1 d .
C9 C 0.9651(7) 0.0115(4) 0.9504(2) 0.0541(11) Uani 1 1 d .
H9 H 1.0363 0.0463 0.9106 0.065 Uiso 1 1 calc R
C10 C 1.0654(9) -0.0724(4) 0.9918(2) 0.0638(12) Uani 1 1 d .
H10 H 1.2018 -0.0954 0.9800 0.077 Uiso 1 1 calc R
C11 C 0.9577(9) -0.1198(4) 1.0503(2) 0.0631(13) Uani 1 1 d .
C12 C 0.7572(9) -0.0897(4) 1.0686(3) 0.0690(13) Uani 1 1 d .
H12 H 0.6870 -0.1245 1.1085 0.083 Uiso 1 1 calc R
C13 C 0.6604(7) -0.0061(4) 1.0263(2) 0.0594(12) Uani 1 1 d .
H13 H 0.5239 0.0169 1.0382 0.071 Uiso 1 1 calc R

loop_
_atom_site_aniso_label
_atom_site_aniso_U_11
_atom_site_aniso_U_22
_atom_site_aniso_U_33
_atom_site_aniso_U_23
_atom_site_aniso_U_13
_atom_site_aniso_U_12
Br1 0.1991(9) 0.0953(5) 0.0659(4) 0.0154(3) -0.0062(4) 0.0815(5)
N1 0.056(2) 0.0486(18) 0.0390(17) 0.0038(15) -0.0067(16) -0.0013(17)
O1 0.102(3) 0.0560(19) 0.079(2) 0.0140(18) -0.036(2) -0.0201(19)
O2 0.112(3) 0.069(2) 0.093(2) -0.005(2) -0.049(2) -0.010(2)
O3 0.104(3) 0.090(3) 0.121(3) 0.017(3) 0.038(2) 0.051(3)
C1 0.060(3) 0.050(3) 0.046(2) 0.004(2) -0.007(2) -0.001(2)
C2 0.062(3) 0.060(3) 0.053(3) -0.002(2) -0.014(2) 0.001(2)
C3 0.058(3) 0.075(3) 0.067(3) 0.014(3) -0.020(2) 0.004(2)
C4 0.057(3) 0.055(2) 0.047(2) 0.0026(19) 0.004(2) 0.010(2)
C5 0.069(3) 0.062(3) 0.057(3) 0.015(2) -0.003(2) 0.019(2)
C6 0.071(4) 0.102(4) 0.061(3) 0.023(3) 0.000(3) 0.015(3)
C7 0.107(5) 0.156(6) 0.112(5) 0.069(5) 0.047(4) 0.018(5)
C8 0.048(3) 0.048(2) 0.037(2) -0.0047(18) -0.0074(19) -0.0003(19)
C9 0.057(3) 0.059(3) 0.046(2) 0.005(2) -0.004(2) -0.005(2)
C10 0.072(3) 0.063(3) 0.056(3) -0.007(2) -0.008(3) 0.018(3)
C11 0.099(4) 0.051(3) 0.040(2) -0.002(2) -0.011(2) 0.026(3)
C12 0.093(4) 0.067(3) 0.047(2) 0.015(2) 0.008(3) 0.008(3)
C13 0.068(3) 0.059(3) 0.052(2) 0.008(2) 0.004(2) 0.002(2)

loop_
_atom_type_symbol
_atom_type_description
_atom_type_scat_dispersion_real
_atom_type_scat_dispersion_imag
_atom_type_scat_source
C C 0.0033 0.0016 'International Tables Vol C Tables 4.2.6.8 and 6.1.1.4'
H H 0.0000 0.0000 'International Tables Vol C Tables 4.2.6.8 and 6.1.1.4'
N N 0.0061 0.0033 'International Tables Vol C Tables 4.2.6.8 and 6.1.1.4'
O O 0.0106 0.0060 'International Tables Vol C Tables 4.2.6.8 and 6.1.1.4'
Br Br -0.2901 2.4595 'International Tables Vol C Tables 4.2.6.8 and 6.1.1.4'

loop_
_geom_angle_atom_site_label_1
_geom_angle_atom_site_label_2
_geom_angle_atom_site_label_3
_geom_angle
C2 N1 C1 112.1(3)
C2 N1 C8 123.9(3)
C1 N1 C8 123.9(3)
O1 C1 N1 124.5(4)
O1 C1 C4 127.0(4)
N1 C1 C4 108.5(3)
O2 C2 N1 123.3(4)
O2 C2 C3 127.6(4)
N1 C2 C3 109.1(4)
C2 C3 C4 105.4(3)
C2 C3 H3A 110.7
C4 C3 H3A 110.7
C2 C3 H3B 110.7
C4 C3 H3B 110.7
H3A C3 H3B 108.8
C1 C4 C3 104.8(3)
C1 C4 C5 112.4(4)
C3 C4 C5 117.0(4)
C1 C4 H4 107.4
C3 C4 H4 107.4
C5 C4 H4 107.4
C6 C5 C4 113.4(4)
C6 C5 H5A 108.9
C4 C5 H5A 108.9
C6 C5 H5B 108.9
C4 C5 H5B 108.9
H5A C5 H5B 107.7
O3 C6 C7 123.3(6)
O3 C6 C5 121.4(5)
C7 C6 C5 115.2(5)
C6 C7 H7A 109.5
C6 C7 H7B 109.5
H7A C7 H7B 109.5
C6 C7 H7C 109.5
H7A C7 H7C 109.5
H7B C7 H7C 109.5
C9 C8 C13 119.7(4)
C9 C8 N1 120.5(4)
C13 C8 N1 119.8(4)
C8 C9 C10 121.2(4)
C8 C9 H9 119.4
C10 C9 H9 119.4
C11 C10 C9 117.7(5)
C11 C10 H10 121.2
C9 C10 H10 121.2
C12 C11 C10 122.9(4)
C12 C11 Br1 118.3(4)
C10 C11 Br1 118.7(4)
C11 C12 C13 118.4(4)
C11 C12 H12 120.8
C13 C12 H12 120.8
C8 C13 C12 120.1(4)
C8 C13 H13 119.9
C12 C13 H13 119.9

loop_
_geom_bond_atom_site_label_1
_geom_bond_atom_site_label_2
_geom_bond_distance
Br1 C11 1.897(4)
N1 C2 1.378(5)
N1 C1 1.392(5)
N1 C8 1.420(5)
O1 C1 1.189(5)
O2 C2 1.205(5)
O3 C6 1.202(6)
C1 C4 1.498(6)
C2 C3 1.487(6)
C3 C4 1.519(6)
C3 H3A 0.9700
C3 H3B 0.9700
C4 C5 1.524(6)
C4 H4 0.9800
C5 C6 1.502(7)
C5 H5A 0.9700
C5 H5B 0.9700
C6 C7 1.492(8)
C7 H7A 0.9600
C7 H7B 0.9600
C7 H7C 0.9600
C8 C9 1.352(6)
C8 C13 1.377(6)
C9 C10 1.383(6)
C9 H9 0.9300
C10 C11 1.359(6)
C10 H10 0.9300
C11 C12 1.357(7)
C12 C13 1.379(6)
C12 H12 0.9300
C13 H13 0.9300

loop_
_geom_hbond_atom_site_label_D
_geom_hbond_atom_site_label_H
_geom_hbond_atom_site_label_A
_geom_hbond_distance_DH
_geom_hbond_distance_HA
_geom_hbond_distance_DA
_geom_hbond_angle_DHA
_geom_hbond_site_symmetry_A
C3 H3B Br1 0.97 3.06 3.972(5) 157.3 2_654

loop_
_geom_torsion_atom_site_label_1
_geom_torsion_atom_site_label_2
_geom_torsion_atom_site_label_3
_geom_torsion_atom_site_label_4
_geom_torsion
C2 N1 C1 O1 -176.9(4)
C8 N1 C1 O1 0.0(6)
C2 N1 C1 C4 3.1(5)
C8 N1 C1 C4 180.0(3)
C1 N1 C2 O2 179.0(5)
C8 N1 C2 O2 2.1(7)
C1 N1 C2 C3 -1.5(5)
C8 N1 C2 C3 -178.4(4)
O2 C2 C3 C4 178.8(5)
N1 C2 C3 C4 -0.7(5)
O1 C1 C4 C3 176.6(4)
N1 C1 C4 C3 -3.4(5)
O1 C1 C4 C5 48.5(6)
N1 C1 C4 C5 -131.5(4)
C2 C3 C4 C1 2.4(5)
C2 C3 C4 C5 127.7(4)
C1 C4 C5 C6 54.4(5)
C3 C4 C5 C6 -67.0(5)
C4 C5 C6 O3 4.8(7)
C4 C5 C6 C7 -174.6(5)
C2 N1 C8 C9 100.2(5)
C1 N1 C8 C9 -76.3(5)
C2 N1 C8 C13 -79.4(5)
C1 N1 C8 C13 104.1(5)
C13 C8 C9 C10 1.3(6)
N1 C8 C9 C10 -178.2(4)
C8 C9 C10 C11 -1.2(7)
C9 C10 C11 C12 1.1(7)
C9 C10 C11 Br1 178.1(3)
C10 C11 C12 C13 -1.0(7)
Br1 C11 C12 C13 -178.0(4)
C9 C8 C13 C12 -1.2(7)
N1 C8 C13 C12 178.3(4)
C11 C12 C13 C8 1.0(7)
